data_7210391
loop_
_publ_author_name
'McDonald, Cecelia'
'Whyte, Teresa'
'Taylor, Stephanie M.'
'Sanz, Sergio'
'Brechin, Euan K.'
'Gaynor, Declan'
'Jones, Leigh F.'

_publ_section_title
;
 Progressive decoration of pentanuclear Cu(ii) 12-metallacrown-4 nodes
 towards targeted 1- and 2D extended networks
;
_journal_issue 34
_journal_name_full CrystEngComm
_journal_page_first 6672
_journal_paper_doi 10.1039/c3ce40859k
_journal_volume 15
_journal_year 2013
_chemical_formula_sum 'C40 H56 Cl2 Cu5 N8 O20'
_chemical_formula_weight 1357.53
_chemical_name_common '[Cu5(L1)4(MeOH)4](ClO4)2'
_chemical_name_systematic
;
 ?
;
_space_group_IT_number 15
_space_group_name_Hall '-C 2yc'
_symmetry_cell_setting monoclinic
_symmetry_space_group_name_Hall '-C 2yc'
_symmetry_space_group_name_H-M 'C 1 2/c 1'
_atom_sites_solution_hydrogens geom
_atom_sites_solution_primary direct
_atom_sites_solution_secondary difmap
_audit_creation_method SHELXL-97
_cell_angle_alpha 90.00
_cell_angle_beta 107.805(4)
_cell_angle_gamma 90.00
_cell_formula_units_Z 4
_cell_length_a 17.9896(7)
_cell_length_b 12.2939(4)
_cell_length_c 23.8922(9)
_cell_measurement_reflns_used 3722
_cell_measurement_temperature 150(2)
_cell_measurement_theta_max 25.35
_cell_measurement_theta_min 2.9385
_cell_volume 5031.0(3)
_computing_cell_refinement
;
CrysAlisPro, Oxford Diffraction Ltd.,
Version 1.171.34.36 (release 02-08-2010 CrysAlis171 .NET)
(compiled Aug  2 2010,13:00:58)
;
_computing_data_collection
;
CrysAlisPro, Oxford Diffraction Ltd.,
Version 1.171.34.36 (release 02-08-2010 CrysAlis171 .NET)
(compiled Aug  2 2010,13:00:58)
;
_computing_data_reduction
;
CrysAlisPro, Oxford Diffraction Ltd.,
Version 1.171.34.36 (release 02-08-2010 CrysAlis171 .NET)
(compiled Aug  2 2010,13:00:58)
;
_computing_molecular_graphics 'ORTEX (P.McArdle, 1995)'
_computing_publication_material 'SHELXL-97/2 (Sheldrick,1997)'
_computing_structure_refinement 'SHELXL-97/2 (Sheldrick,1997)'
_computing_structure_solution SHELXS97
_diffrn_ambient_temperature 150.0
_diffrn_detector_area_resol_mean 16.1048
_diffrn_measured_fraction_theta_full 0.998
_diffrn_measured_fraction_theta_max 0.998
_diffrn_measurement_details
;
  1 omega   18.00   56.00   1.0000   20.0000
omega____ theta____ kappa____ phi______ frames
    -      -14.2653   77.0000   90.0000 38
  
  2 omega   36.00   70.00   1.0000   20.0000
omega____ theta____ kappa____ phi______ frames
    -       22.7028   77.0000 -180.0000 34
  
  3 omega   22.00   78.00   1.0000   20.0000
omega____ theta____ kappa____ phi______ frames
    -       22.7028   77.0000 -120.0000 56
  
  4 omega   -7.00   71.00   1.0000   20.0000
omega____ theta____ kappa____ phi______ frames
    -       22.7028   77.0000    0.0000 78
  
;
_diffrn_measurement_device_type 'Xcalibur, Sapphire3'
_diffrn_measurement_method '\w scans'
_diffrn_orient_matrix_UB_11 -0.0371406000
_diffrn_orient_matrix_UB_12 0.0140649000
_diffrn_orient_matrix_UB_21 -0.0143199000
_diffrn_orient_matrix_UB_22 0.0073598000
_diffrn_orient_matrix_UB_23 0.0242858000
_diffrn_orient_matrix_UB_31 0.0113692000
_diffrn_orient_matrix_UB_32 0.0555147000
_diffrn_orient_matrix_UB_33 0.0017401000
_diffrn_radiation_monochromator graphite
_diffrn_radiation_source 'Enhance (Mo) X-ray Source'
_diffrn_radiation_type 'Mo K\a'
_diffrn_radiation_wavelength 0.7107
_diffrn_reflns_av_R_equivalents 0.0401
_diffrn_reflns_limit_h_max 17
_diffrn_reflns_limit_h_min -21
_diffrn_reflns_limit_k_max 7
_diffrn_reflns_limit_k_min -14
_diffrn_reflns_limit_l_max 30
_diffrn_reflns_limit_l_min -24
_diffrn_reflns_number 10897
_diffrn_reflns_theta_full 25.35
_diffrn_reflns_theta_max 25.35
_diffrn_reflns_theta_min 2.94
_exptl_absorpt_coefficient_mu 2.271
_exptl_absorpt_correction_T_max 1.00000
_exptl_absorpt_correction_T_min 0.78766
_exptl_absorpt_correction_type multi-scan
_exptl_absorpt_process_details
;
CrysAlisPro, Oxford Diffraction Ltd.,
Version 1.171.34.36 (release 02-08-2010 CrysAlis171 .NET)
(compiled Aug  2 2010,13:00:58)
Empirical absorption correction using spherical harmonics,
 implemented in SCALE3 ABSPACK scaling algorithm.
;
_exptl_crystal_colour Green
_exptl_crystal_density_diffrn 1.792
_exptl_crystal_density_method 'not measured'
_exptl_crystal_description Parallelepiped
_exptl_crystal_F_000 2764
_exptl_crystal_size_max 0.08
_exptl_crystal_size_mid 0.05
_exptl_crystal_size_min 0.05
_refine_diff_density_max 0.597
_refine_diff_density_min -0.652
_refine_diff_density_rms 0.100
_refine_ls_extinction_method none
_refine_ls_goodness_of_fit_ref 1.074
_refine_ls_hydrogen_treatment constr
_refine_ls_matrix_type full
_refine_ls_number_parameters 346
_refine_ls_number_reflns 4607
_refine_ls_number_restraints 0
_refine_ls_restrained_S_all 1.074
_refine_ls_R_factor_all 0.0611
_refine_ls_R_factor_gt 0.0423
_refine_ls_shift/su_max 0.001
_refine_ls_shift/su_mean 0.000
_refine_ls_structure_factor_coef Fsqd
_refine_ls_weighting_details 'calc w=1/[\s^2^(Fo^2^)+(0.0327P)^2^+0.0000P] where P=(Fo^2^+2Fc^2^)/3'
_refine_ls_weighting_scheme calc
_refine_ls_wR_factor_gt 0.0842
_refine_ls_wR_factor_ref 0.0910
_reflns_number_gt 3637
_reflns_number_total 4607
_reflns_threshold_expression >2sigma(I)
_cod_data_source_file c3ce40859k.txt
_cod_data_source_block cmd175c1
_cod_original_sg_symbol_H-M C2/c
_cod_database_code 7210391

loop_
_symmetry_equiv_pos_as_xyz
'x, y, z'
'-x, y, -z+1/2'
'x+1/2, y+1/2, z'
'-x+1/2, y+1/2, -z+1/2'
'-x, -y, -z'
'x, -y, z-1/2'
'-x+1/2, -y+1/2, -z'
'x+1/2, -y+1/2, z-1/2'

loop_
_atom_site_label
_atom_site_type_symbol
_atom_site_fract_x
_atom_site_fract_y
_atom_site_fract_z
_atom_site_U_iso_or_equiv
_atom_site_adp_type
_atom_site_occupancy
_atom_site_symmetry_multiplicity
_atom_site_calc_flag
_atom_site_refinement_flags
Cu1 Cu 0.7500 0.7500 0.0000 0.01355(17) Uani 1 2 d S
Cu2 Cu 0.92089(3) 0.81153(4) 0.08643(2) 0.01696(14) Uani 1 1 d .
Cu3 Cu 0.78371(3) 0.49272(4) 0.035042(19) 0.01334(13) Uani 1 1 d .
Cl1 Cl 0.77019(6) 1.07722(9) 0.20020(4) 0.0221(2) Uani 1 1 d .
N1 N 0.85558(17) 0.9253(3) 0.04321(13) 0.0145(7) Uani 1 1 d .
N2 N 1.00291(18) 0.9241(3) 0.12758(14) 0.0210(8) Uani 1 1 d .
N3 N 0.86604(17) 0.5987(2) 0.06355(13) 0.0133(7) Uani 1 1 d .
N4 N 0.83274(17) 0.3888(3) 0.10245(13) 0.0138(7) Uani 1 1 d .
O1 O 0.81811(14) 1.0789(2) -0.01001(11) 0.0175(6) Uani 1 1 d .
O2 O 0.77612(14) 0.8977(2) 0.01792(11) 0.0182(6) Uani 1 1 d .
O3 O 0.97023(14) 0.6837(2) 0.12619(11) 0.0191(6) Uani 1 1 d .
O4 O 0.85355(14) 0.7029(2) 0.03796(11) 0.0159(6) Uani 1 1 d .
O5 O 0.82974(15) 0.4123(2) -0.03491(11) 0.0219(7) Uani 1 1 d .
H5 H 0.7987 0.3615 -0.0621 0.026 Uiso 1 1 calc R
O6 O 0.84616(17) 1.1242(3) 0.21845(13) 0.0447(9) Uani 1 1 d .
O7 O 0.71181(19) 1.1592(3) 0.18701(14) 0.0428(9) Uani 1 1 d .
O8 O 0.76169(18) 1.0070(3) 0.24528(13) 0.0400(9) Uani 1 1 d .
O9 O 0.76202(18) 1.0141(3) 0.14740(12) 0.0372(9) Uani 1 1 d .
O10 O 0.8182(2) 0.7997(3) 0.14028(16) 0.0615(12) Uani 1 1 d .
H10 H 0.7724 0.8409 0.1224 0.074 Uiso 1 1 calc R
C1 C 1.0781(3) 0.8647(4) 0.1554(2) 0.0514(16) Uani 1 1 d .
H1A H 1.1040 0.8497 0.1256 0.077 Uiso 1 1 calc R
H1B H 1.0672 0.7960 0.1721 0.077 Uiso 1 1 calc R
H1C H 1.1123 0.9097 0.1867 0.077 Uiso 1 1 calc R
C2 C 0.9740(3) 0.9672(4) 0.17499(19) 0.0413(14) Uani 1 1 d .
H2A H 1.0130 1.0166 0.2000 0.062 Uiso 1 1 calc R
H2B H 0.9647 0.9068 0.1988 0.062 Uiso 1 1 calc R
H2C H 0.9251 1.0069 0.1576 0.062 Uiso 1 1 calc R
C3 C 1.0140(2) 1.0185(3) 0.09296(16) 0.0152(9) Uani 1 1 d .
C4 C 1.0864(2) 1.0694(4) 0.10806(18) 0.0217(10) Uani 1 1 d .
H4 H 1.1287 1.0391 0.1383 0.026 Uiso 1 1 calc R
C5 C 1.0984(2) 1.1631(4) 0.08000(18) 0.0239(10) Uani 1 1 d .
H5A H 1.1487 1.1956 0.0906 0.029 Uiso 1 1 calc R
C6 C 1.0375(2) 1.2095(4) 0.03665(18) 0.0230(10) Uani 1 1 d .
H6 H 1.0452 1.2750 0.0181 0.028 Uiso 1 1 calc R
C7 C 0.9654(2) 1.1594(3) 0.02063(17) 0.0187(9) Uani 1 1 d .
H7 H 0.9237 1.1905 -0.0098 0.022 Uiso 1 1 calc R
C8 C 0.9519(2) 1.0634(3) 0.04823(16) 0.0135(8) Uani 1 1 d .
C9 C 0.8709(2) 1.0202(3) 0.02642(16) 0.0163(9) Uani 1 1 d .
C10 C 0.8067(2) 0.2782(3) 0.07965(17) 0.0222(10) Uani 1 1 d .
H10A H 0.8370 0.2539 0.0541 0.033 Uiso 1 1 calc R
H10B H 0.7512 0.2801 0.0571 0.033 Uiso 1 1 calc R
H10C H 0.8148 0.2276 0.1127 0.033 Uiso 1 1 calc R
C11 C 0.7941(2) 0.4169(4) 0.14779(17) 0.0241(10) Uani 1 1 d .
H11A H 0.8076 0.3623 0.1792 0.036 Uiso 1 1 calc R
H11B H 0.7373 0.4183 0.1295 0.036 Uiso 1 1 calc R
H11C H 0.8120 0.4887 0.1644 0.036 Uiso 1 1 calc R
C12 C 0.9184(2) 0.3926(3) 0.13124(16) 0.0154(9) Uani 1 1 d .
C13 C 0.9571(2) 0.3007(3) 0.15738(16) 0.0199(9) Uani 1 1 d .
H13 H 0.9288 0.2347 0.1547 0.024 Uiso 1 1 calc R
C14 C 1.0361(2) 0.3012(4) 0.18742(17) 0.0222(10) Uani 1 1 d .
H14 H 1.0614 0.2361 0.2046 0.027 Uiso 1 1 calc R
C15 C 1.0778(2) 0.3964(4) 0.19229(17) 0.0229(10) Uani 1 1 d .
H15 H 1.1322 0.3976 0.2127 0.027 Uiso 1 1 calc R
C16 C 1.0398(2) 0.4900(4) 0.16723(17) 0.0208(10) Uani 1 1 d .
H16 H 1.0687 0.5558 0.1716 0.025 Uiso 1 1 calc R
C17 C 0.9602(2) 0.4916(3) 0.13550(16) 0.0145(9) Uani 1 1 d .
C18 C 0.9304(2) 0.5966(3) 0.10797(16) 0.0149(9) Uani 1 1 d .
C19 C 0.9057(2) 0.4405(4) -0.03645(19) 0.0308(11) Uani 1 1 d .
H19A H 0.9055 0.5157 -0.0501 0.046 Uiso 1 1 calc R
H19B H 0.9210 0.3916 -0.0634 0.046 Uiso 1 1 calc R
H19C H 0.9429 0.4337 0.0031 0.046 Uiso 1 1 calc R
C20 C 0.8163(3) 0.7439(4) 0.1914(2) 0.0496(15) Uani 1 1 d .
H20A H 0.8651 0.7034 0.2075 0.074 Uiso 1 1 calc R
H20B H 0.7722 0.6932 0.1815 0.074 Uiso 1 1 calc R
H20C H 0.8104 0.7964 0.2206 0.074 Uiso 1 1 calc R

loop_
_atom_site_aniso_label
_atom_site_aniso_U_11
_atom_site_aniso_U_22
_atom_site_aniso_U_33
_atom_site_aniso_U_23
_atom_site_aniso_U_13
_atom_site_aniso_U_12
Cu1 0.0112(3) 0.0096(4) 0.0173(3) 0.0022(3) 0.0005(3) -0.0019(3)
Cu2 0.0129(3) 0.0114(3) 0.0217(3) 0.0014(2) -0.0019(2) -0.0018(2)
Cu3 0.0117(3) 0.0106(3) 0.0161(2) 0.0017(2) 0.00168(19) -0.0013(2)
Cl1 0.0218(5) 0.0243(6) 0.0198(5) -0.0020(5) 0.0057(4) -0.0041(5)
N1 0.0083(16) 0.0138(18) 0.0187(17) -0.0009(15) -0.0001(13) -0.0040(15)
N2 0.0170(18) 0.017(2) 0.0213(18) 0.0020(16) -0.0060(14) -0.0022(16)
N3 0.0144(17) 0.0082(17) 0.0157(16) 0.0065(14) 0.0022(13) 0.0008(15)
N4 0.0120(17) 0.0116(18) 0.0165(16) 0.0007(14) 0.0023(13) -0.0035(15)
O1 0.0120(14) 0.0153(16) 0.0215(14) 0.0050(12) -0.0003(11) -0.0014(13)
O2 0.0107(14) 0.0156(16) 0.0241(15) 0.0002(13) -0.0011(11) -0.0038(12)
O3 0.0137(14) 0.0142(15) 0.0241(15) 0.0004(13) -0.0020(12) -0.0030(13)
O4 0.0145(14) 0.0090(14) 0.0207(14) 0.0056(12) 0.0003(11) -0.0031(12)
O5 0.0192(15) 0.0243(18) 0.0231(15) -0.0083(13) 0.0078(12) -0.0070(14)
O6 0.0292(19) 0.060(3) 0.0389(19) -0.0038(18) 0.0012(15) -0.0255(19)
O7 0.041(2) 0.044(2) 0.044(2) -0.0005(18) 0.0149(16) 0.0186(19)
O8 0.038(2) 0.052(2) 0.0303(17) 0.0148(17) 0.0104(15) -0.0104(18)
O9 0.048(2) 0.033(2) 0.0221(16) -0.0072(15) -0.0027(14) 0.0110(18)
O10 0.104(3) 0.044(2) 0.058(2) 0.029(2) 0.057(2) 0.035(2)
C1 0.025(3) 0.026(3) 0.075(4) 0.019(3) -0.026(3) -0.008(2)
C2 0.066(4) 0.037(3) 0.022(2) -0.006(2) 0.014(2) -0.029(3)
C3 0.018(2) 0.012(2) 0.015(2) -0.0048(17) 0.0056(17) -0.0014(18)
C4 0.008(2) 0.024(3) 0.029(2) -0.004(2) 0.0008(17) 0.0035(19)
C5 0.016(2) 0.028(3) 0.030(2) -0.003(2) 0.0105(19) -0.010(2)
C6 0.023(2) 0.023(3) 0.028(2) 0.003(2) 0.0151(19) -0.004(2)
C7 0.020(2) 0.018(2) 0.020(2) -0.0004(19) 0.0085(17) -0.0021(19)
C8 0.0103(19) 0.014(2) 0.016(2) -0.0036(18) 0.0050(16) 0.0025(18)
C9 0.019(2) 0.015(2) 0.0142(19) -0.0007(18) 0.0052(17) 0.0005(19)
C10 0.021(2) 0.013(2) 0.025(2) 0.0022(19) -0.0035(18) -0.0023(19)
C11 0.020(2) 0.035(3) 0.020(2) 0.000(2) 0.0101(18) 0.000(2)
C12 0.012(2) 0.017(2) 0.0152(19) 0.0015(18) 0.0023(16) -0.0006(18)
C13 0.022(2) 0.016(2) 0.020(2) 0.0020(19) 0.0048(18) 0.000(2)
C14 0.022(2) 0.020(2) 0.023(2) 0.007(2) 0.0044(18) 0.007(2)
C15 0.017(2) 0.026(3) 0.022(2) 0.006(2) -0.0005(18) 0.006(2)
C16 0.020(2) 0.018(2) 0.021(2) 0.0021(19) 0.0029(17) -0.005(2)
C17 0.016(2) 0.014(2) 0.0129(19) -0.0005(17) 0.0036(16) 0.0013(19)
C18 0.012(2) 0.015(2) 0.019(2) -0.0028(18) 0.0071(17) -0.0011(18)
C19 0.027(3) 0.035(3) 0.035(3) 0.000(2) 0.015(2) -0.004(2)
C20 0.081(4) 0.034(3) 0.033(3) 0.005(3) 0.017(3) -0.003(3)

loop_
_atom_type_symbol
_atom_type_description
_atom_type_scat_dispersion_real
_atom_type_scat_dispersion_imag
_atom_type_scat_source
C C 0.0033 0.0016 'International Tables Vol C Tables 4.2.6.8 and 6.1.1.4'
H H 0.0000 0.0000 'International Tables Vol C Tables 4.2.6.8 and 6.1.1.4'
N N 0.0061 0.0033 'International Tables Vol C Tables 4.2.6.8 and 6.1.1.4'
O O 0.0106 0.0060 'International Tables Vol C Tables 4.2.6.8 and 6.1.1.4'
Cl Cl 0.1484 0.1585 'International Tables Vol C Tables 4.2.6.8 and 6.1.1.4'
Cu Cu 0.3201 1.2651 'International Tables Vol C Tables 4.2.6.8 and 6.1.1.4'

loop_
_geom_angle_atom_site_label_1
_geom_angle_atom_site_label_2
_geom_angle_atom_site_label_3
_geom_angle
_geom_angle_site_symmetry_1
_geom_angle_site_symmetry_3
O2 Cu1 O2 179.997(1) 7_665 .
O2 Cu1 O4 92.59(11) 7_665 7_665
O2 Cu1 O4 87.41(11) . 7_665
O2 Cu1 O4 87.41(11) 7_665 .
O2 Cu1 O4 92.59(11) . .
O4 Cu1 O4 180.0 7_665 .
O3 Cu2 N1 170.28(12) . .
O3 Cu2 O4 80.81(11) . .
N1 Cu2 O4 90.72(12) . .
O3 Cu2 N2 99.25(12) . .
N1 Cu2 N2 89.92(13) . .
O4 Cu2 N2 170.04(12) . .
O3 Cu2 O10 90.02(11) . .
N1 Cu2 O10 83.93(12) . .
O4 Cu2 O10 81.10(12) . .
N2 Cu2 O10 108.85(14) . .
N3 Cu3 O2 88.54(12) . 7_665
N3 Cu3 O1 163.14(12) . 7_665
O2 Cu3 O1 80.30(11) 7_665 7_665
N3 Cu3 N4 92.53(12) . .
O2 Cu3 N4 167.29(12) 7_665 .
O1 Cu3 N4 95.63(11) 7_665 .
N3 Cu3 O5 97.94(11) . .
O2 Cu3 O5 94.34(10) 7_665 .
O1 Cu3 O5 95.50(10) 7_665 .
N4 Cu3 O5 98.05(11) . .
O7 Cl1 O6 110.8(2) . .
O7 Cl1 O8 110.8(2) . .
O6 Cl1 O8 109.23(18) . .
O7 Cl1 O9 108.40(18) . .
O6 Cl1 O9 108.42(19) . .
O8 Cl1 O9 109.1(2) . .
C9 N1 O2 111.6(3) . .
C9 N1 Cu2 132.4(3) . .
O2 N1 Cu2 115.5(2) . .
C3 N2 C2 106.6(3) . .
C3 N2 C1 111.9(3) . .
C2 N2 C1 108.4(4) . .
C3 N2 Cu2 117.7(2) . .
C2 N2 Cu2 103.8(2) . .
C1 N2 Cu2 107.7(3) . .
C18 N3 O4 110.7(3) . .
C18 N3 Cu3 131.6(3) . .
O4 N3 Cu3 117.2(2) . .
C12 N4 C10 111.4(3) . .
C12 N4 C11 107.7(3) . .
C10 N4 C11 108.2(3) . .
C12 N4 Cu3 119.0(2) . .
C10 N4 Cu3 105.8(2) . .
C11 N4 Cu3 104.1(2) . .
C9 O1 Cu3 112.4(2) . 7_665
N1 O2 Cu1 118.4(2) . .
N1 O2 Cu3 113.6(2) . 7_665
Cu1 O2 Cu3 118.06(12) . 7_665
C18 O3 Cu2 113.0(2) . .
N3 O4 Cu1 119.25(19) . .
N3 O4 Cu2 112.40(18) . .
Cu1 O4 Cu2 114.83(13) . .
C19 O5 Cu3 118.4(2) . .
C19 O5 H5 120.8 . .
Cu3 O5 H5 120.8 . .
C20 O10 Cu2 132.5(3) . .
C20 O10 H10 113.8 . .
Cu2 O10 H10 113.8 . .
N2 C1 H1A 109.5 . .
N2 C1 H1B 109.5 . .
H1A C1 H1B 109.5 . .
N2 C1 H1C 109.5 . .
H1A C1 H1C 109.5 . .
H1B C1 H1C 109.5 . .
N2 C2 H2A 109.5 . .
N2 C2 H2B 109.5 . .
H2A C2 H2B 109.5 . .
N2 C2 H2C 109.5 . .
H2A C2 H2C 109.5 . .
H2B C2 H2C 109.5 . .
C4 C3 C8 119.1(4) . .
C4 C3 N2 119.1(3) . .
C8 C3 N2 121.7(3) . .
C5 C4 C3 121.4(4) . .
C5 C4 H4 119.3 . .
C3 C4 H4 119.3 . .
C6 C5 C4 120.3(4) . .
C6 C5 H5A 119.9 . .
C4 C5 H5A 119.9 . .
C5 C6 C7 119.1(4) . .
C5 C6 H6 120.5 . .
C7 C6 H6 120.5 . .
C6 C7 C8 121.7(4) . .
C6 C7 H7 119.2 . .
C8 C7 H7 119.2 . .
C3 C8 C7 118.5(3) . .
C3 C8 C9 126.4(4) . .
C7 C8 C9 115.1(3) . .
N1 C9 O1 122.0(4) . .
N1 C9 C8 119.6(4) . .
O1 C9 C8 118.4(3) . .
N4 C10 H10A 109.5 . .
N4 C10 H10B 109.5 . .
H10A C10 H10B 109.5 . .
N4 C10 H10C 109.5 . .
H10A C10 H10C 109.5 . .
H10B C10 H10C 109.5 . .
N4 C11 H11A 109.5 . .
N4 C11 H11B 109.5 . .
H11A C11 H11B 109.5 . .
N4 C11 H11C 109.5 . .
H11A C11 H11C 109.5 . .
H11B C11 H11C 109.5 . .
C13 C12 C17 119.2(4) . .
C13 C12 N4 119.8(4) . .
C17 C12 N4 120.9(3) . .
C12 C13 C14 122.1(4) . .
C12 C13 H13 118.9 . .
C14 C13 H13 118.9 . .
C15 C14 C13 119.7(4) . .
C15 C14 H14 120.2 . .
C13 C14 H14 120.2 . .
C14 C15 C16 119.2(4) . .
C14 C15 H15 120.4 . .
C16 C15 H15 120.4 . .
C15 C16 C17 122.4(4) . .
C15 C16 H16 118.8 . .
C17 C16 H16 118.8 . .
C16 C17 C12 117.3(4) . .
C16 C17 C18 115.3(4) . .
C12 C17 C18 127.4(3) . .
O3 C18 N3 121.4(4) . .
O3 C18 C17 119.2(3) . .
N3 C18 C17 119.3(3) . .
O5 C19 H19A 109.5 . .
O5 C19 H19B 109.5 . .
H19A C19 H19B 109.5 . .
O5 C19 H19C 109.5 . .
H19A C19 H19C 109.5 . .
H19B C19 H19C 109.5 . .
O10 C20 H20A 109.5 . .
O10 C20 H20B 109.5 . .
H20A C20 H20B 109.5 . .
O10 C20 H20C 109.5 . .
H20A C20 H20C 109.5 . .
H20B C20 H20C 109.5 . .

loop_
_geom_bond_atom_site_label_1
_geom_bond_atom_site_label_2
_geom_bond_distance
_geom_bond_site_symmetry_2
Cu1 O2 1.892(3) 7_665
Cu1 O2 1.892(3) .
Cu1 O4 1.896(2) 7_665
Cu1 O4 1.896(2) .
Cu2 O3 1.909(3) .
Cu2 N1 1.913(3) .
Cu2 O4 1.932(3) .
Cu2 N2 2.042(3) .
Cu2 O10 2.558(3) .
Cu3 N3 1.933(3) .
Cu3 O2 1.934(3) 7_665
Cu3 O1 1.954(2) 7_665
Cu3 N4 2.034(3) .
Cu3 O5 2.303(3) .
Cl1 O7 1.420(3) .
Cl1 O6 1.424(3) .
Cl1 O8 1.425(3) .
Cl1 O9 1.450(3) .
N1 C9 1.291(5) .
N1 O2 1.412(4) .
N2 C3 1.474(5) .
N2 C2 1.482(5) .
N2 C1 1.502(5) .
N3 C18 1.309(4) .
N3 O4 1.408(4) .
N4 C12 1.483(4) .
N4 C10 1.486(5) .
N4 C11 1.496(4) .
O1 C9 1.294(4) .
O1 Cu3 1.954(2) 7_665
O2 Cu3 1.934(3) 7_665
O3 C18 1.288(4) .
O5 C19 1.421(4) .
O5 H5 0.9500 .
O10 C20 1.409(5) .
O10 H10 0.9500 .
C1 H1A 0.9800 .
C1 H1B 0.9800 .
C1 H1C 0.9800 .
C2 H2A 0.9800 .
C2 H2B 0.9800 .
C2 H2C 0.9800 .
C3 C4 1.390(5) .
C3 C8 1.401(5) .
C4 C5 1.382(6) .
C4 H4 0.9500 .
C5 C6 1.379(6) .
C5 H5A 0.9500 .
C6 C7 1.381(5) .
C6 H6 0.9500 .
C7 C8 1.409(5) .
C7 H7 0.9500 .
C8 C9 1.487(5) .
C10 H10A 0.9800 .
C10 H10B 0.9800 .
C10 H10C 0.9800 .
C11 H11A 0.9800 .
C11 H11B 0.9800 .
C11 H11C 0.9800 .
C12 C13 1.373(5) .
C12 C17 1.419(5) .
C13 C14 1.381(5) .
C13 H13 0.9500 .
C14 C15 1.376(6) .
C14 H14 0.9500 .
C15 C16 1.378(6) .
C15 H15 0.9500 .
C16 C17 1.401(5) .
C16 H16 0.9500 .
C17 C18 1.473(5) .
C19 H19A 0.9800 .
C19 H19B 0.9800 .
C19 H19C 0.9800 .
C20 H20A 0.9800 .
C20 H20B 0.9800 .
C20 H20C 0.9800 .
